data_7112878
loop_
_publ_author_name
'Chesman, Anthony S. R.'
'Turner, David R.'
'Deacon, Glen B.'
'Batten, Stuart R.'

_publ_section_title
;
 Transformation of a 1D to 3D coordination polymer mediated by low
 temperature lattice solvent loss.
;
_journal_issue 27
_journal_name_full 'Chemical communications (Cambridge, England)'
_journal_page_first 4899
_journal_page_last 4901
_journal_paper_doi 10.1039/c0cc00711k
_journal_volume 46
_journal_year 2010
_chemical_formula_moiety 'C16 H12 Cu N8 O4, 4(C H4 O)'
_chemical_formula_sum 'C20 H28 Cu N8 O8'
_chemical_formula_weight 572.04
_chemical_name_common
;((4,4'-bipyridine)bis(carbamoylcyanonitrosomethanide)copper
(ii)).tetramethanol
;
_chemical_name_systematic
;
[(4,4'-bipyridine)bis(carbamoylcyanonitrosomethanide)copper
(II)].tetramethanol
;
_space_group_IT_number 60
_symmetry_cell_setting orthorhombic
_symmetry_space_group_name_Hall '-P 2n 2ab'
_symmetry_space_group_name_H-M 'P b c n'
_atom_sites_solution_hydrogens geom
_atom_sites_solution_primary direct
_atom_sites_solution_secondary difmap
_audit_creation_method SHELXL-97
_cell_angle_alpha 90.00
_cell_angle_beta 90.00
_cell_angle_gamma 90.00
_cell_formula_units_Z 4
_cell_length_a 11.4025(3)
_cell_length_b 11.0978(3)
_cell_length_c 20.1842(5)
_cell_measurement_reflns_used 11636
_cell_measurement_temperature 123(1)
_cell_measurement_theta_max 27.50
_cell_measurement_theta_min 2.56
_cell_volume 2554.16(12)
_computing_cell_refinement 'Bruker SMART (Bruker)'
_computing_data_collection 'Bruker SMART (Bruker)'
_computing_data_reduction 'Bruker SAINT (Bruker)'
_computing_molecular_graphics 'X-Seed (Barbour, 1999)'
_computing_publication_material 'CIFTAB (Sheldrick, 1997)'
_computing_structure_refinement 'SHELXL-97 (Sheldrick, 1997)'
_computing_structure_solution 'SHELXS-97 (Sheldrick, 1990)'
_diffrn_ambient_temperature 123(1)
_diffrn_measured_fraction_theta_full 0.988
_diffrn_measured_fraction_theta_max 0.988
_diffrn_measurement_device_type 'Bruker X8 Apex II CCD'
_diffrn_measurement_method 'phi and omega scans'
_diffrn_radiation_monochromator graphite
_diffrn_radiation_source 'fine-focus sealed tube'
_diffrn_radiation_type MoK\a
_diffrn_radiation_wavelength 0.71073
_diffrn_reflns_av_R_equivalents 0.0206
_diffrn_reflns_av_sigmaI/netI 0.0193
_diffrn_reflns_limit_h_max 14
_diffrn_reflns_limit_h_min -13
_diffrn_reflns_limit_k_max 9
_diffrn_reflns_limit_k_min -14
_diffrn_reflns_limit_l_max 26
_diffrn_reflns_limit_l_min -26
_diffrn_reflns_number 11636
_diffrn_reflns_theta_full 27.50
_diffrn_reflns_theta_max 27.50
_diffrn_reflns_theta_min 2.56
_exptl_absorpt_coefficient_mu 0.915
_exptl_absorpt_correction_T_max 0.9140
_exptl_absorpt_correction_T_min 0.8674
_exptl_absorpt_correction_type multi-scan
_exptl_absorpt_process_details SADABS
_exptl_crystal_colour magenta
_exptl_crystal_density_diffrn 1.488
_exptl_crystal_density_method 'not measured'
_exptl_crystal_description plate
_exptl_crystal_F_000 1188
_exptl_crystal_size_max 0.16
_exptl_crystal_size_mid 0.16
_exptl_crystal_size_min 0.10
_refine_diff_density_max 0.413
_refine_diff_density_min -0.313
_refine_diff_density_rms 0.057
_refine_ls_extinction_coef none
_refine_ls_extinction_method SHELXL
_refine_ls_goodness_of_fit_ref 1.055
_refine_ls_hydrogen_treatment mixed
_refine_ls_matrix_type full
_refine_ls_number_parameters 188
_refine_ls_number_reflns 2903
_refine_ls_number_restraints 0
_refine_ls_restrained_S_all 1.055
_refine_ls_R_factor_all 0.0324
_refine_ls_R_factor_gt 0.0282
_refine_ls_shift/su_max 0.001
_refine_ls_shift/su_mean 0.000
_refine_ls_structure_factor_coef Fsqd
_refine_ls_weighting_details 'calc w=1/[\s^2^(Fo^2^)+(0.2000P)^2^+0.0000P] where P=(Fo^2^+2Fc^2^)/3'
_refine_ls_weighting_scheme calc
_refine_ls_wR_factor_gt 0.0706
_refine_ls_wR_factor_ref 0.0732
_reflns_number_gt 2596
_reflns_number_total 2903
_reflns_threshold_expression >2sigma(I)
_cod_data_source_file c0cc00711k.txt
_cod_data_source_block AC3325.CIF
_cod_depositor_comments
;
The following automatic conversions were performed:

'_exptl_absorpt_correction_type' value 'Multi-scan' changed to
'multi-scan' according to
/usr/data/users/saulius/automatic-downloads/retrospective/RSC/lib/dictionaries/cif_core.dic
dictionary named 'cif_core.dic' version 2.4.2 from 2011-04-26.

Automatic conversion script
Id: cif_fix_values 2281 2013-09-26 08:29:07Z andrius 
;
_cod_original_sg_symbol_H-M Pbcn
_cod_database_code 7112878

loop_
_symmetry_equiv_pos_as_xyz
'x, y, z'
'-x+1/2, -y+1/2, z+1/2'
'x+1/2, -y+1/2, -z'
'-x, y, -z+1/2'
'-x, -y, -z'
'x-1/2, y-1/2, -z-1/2'
'-x-1/2, y-1/2, z'
'x, -y, z-1/2'

loop_
_atom_site_label
_atom_site_type_symbol
_atom_site_fract_x
_atom_site_fract_y
_atom_site_fract_z
_atom_site_U_iso_or_equiv
_atom_site_adp_type
_atom_site_occupancy
_atom_site_symmetry_multiplicity
_atom_site_calc_flag
_atom_site_refinement_flags
Cu1 Cu 0.5000 0.13433(2) 0.7500 0.00816(9) Uani 1 2 d S
O1 O 0.68731(10) 0.12399(10) 0.65332(5) 0.0147(2) Uani 1 1 d .
N1 N 0.57578(11) 0.13632(10) 0.65926(6) 0.0101(2) Uani 1 1 d .
C1 C 0.50895(13) 0.14957(13) 0.60642(8) 0.0119(3) Uani 1 1 d .
H1N H 0.340(2) 0.209(2) 0.5309(11) 0.029(6) Uiso 1 1 d .
H1O H 0.805(2) 0.189(2) 0.5852(11) 0.032(6) Uiso 1 1 d .
O2 O 0.34232(10) 0.14357(9) 0.67533(5) 0.0123(2) Uani 1 1 d .
N2 N 0.60110(14) 0.13971(15) 0.48994(7) 0.0268(4) Uani 1 1 d .
C2 C 0.55963(14) 0.14602(15) 0.54146(8) 0.0161(3) Uani 1 1 d .
H2N H 0.240(2) 0.1906(19) 0.5728(10) 0.029(6) Uiso 1 1 d .
H2O H 1.010(2) 0.138(2) 0.5789(13) 0.035(7) Uiso 1 1 d .
O3 O 0.85553(11) 0.22721(11) 0.57079(6) 0.0193(3) Uani 1 1 d .
N3 N 0.31322(13) 0.18951(14) 0.56744(7) 0.0175(3) Uani 1 1 d .
C3 C 0.38089(14) 0.16111(13) 0.61844(7) 0.0115(3) Uani 1 1 d .
O4 O 1.07598(14) 0.11014(13) 0.58602(9) 0.0366(4) Uani 1 1 d .
N4 N 0.5000 0.31665(16) 0.7500 0.0110(3) Uani 1 2 d S
C4 C 0.40045(14) 0.37862(13) 0.76058(7) 0.0122(3) Uani 1 1 d .
H4 H 0.3300 0.3352 0.7683 0.015 Uiso 1 1 calc R
N5 N 0.5000 0.95222(16) 0.7500 0.0104(3) Uani 1 2 d S
C5 C 0.39657(14) 0.50348(14) 0.76065(7) 0.0130(3) Uani 1 1 d .
H5 H 0.3247 0.5447 0.7678 0.016 Uiso 1 1 calc R
C6 C 0.5000 0.56744(19) 0.7500 0.0117(4) Uani 1 2 d S
C7 C 0.5000 0.70119(19) 0.7500 0.0113(4) Uani 1 2 d S
C8 C 0.40884(13) 0.76550(13) 0.72073(7) 0.0126(3) Uani 1 1 d .
H8 H 0.3448 0.7244 0.7008 0.015 Uiso 1 1 calc R
C9 C 0.41279(13) 0.89025(13) 0.72110(7) 0.0122(3) Uani 1 1 d .
H9 H 0.3514 0.9337 0.7001 0.015 Uiso 1 1 calc R
C10 C 0.84472(18) 0.34365(16) 0.60050(9) 0.0249(4) Uani 1 1 d .
H10A H 0.8381 0.3349 0.6487 0.037 Uiso 1 1 calc R
H10B H 0.7745 0.3839 0.5833 0.037 Uiso 1 1 calc R
H10C H 0.9142 0.3920 0.5899 0.037 Uiso 1 1 calc R
C11 C 1.0757(2) -0.01614(18) 0.58034(10) 0.0367(5) Uani 1 1 d .
H11A H 1.1464 -0.0489 0.6013 0.055 Uiso 1 1 calc R
H11B H 1.0747 -0.0387 0.5334 0.055 Uiso 1 1 calc R
H11C H 1.0060 -0.0488 0.6023 0.055 Uiso 1 1 calc R

loop_
_atom_site_aniso_label
_atom_site_aniso_U_11
_atom_site_aniso_U_22
_atom_site_aniso_U_33
_atom_site_aniso_U_23
_atom_site_aniso_U_13
_atom_site_aniso_U_12
Cu1 0.00756(14) 0.00709(13) 0.00982(13) 0.000 0.00072(9) 0.000
O1 0.0057(5) 0.0206(6) 0.0177(5) 0.0019(4) 0.0011(4) 0.0015(4)
N1 0.0078(6) 0.0084(6) 0.0140(6) 0.0005(4) 0.0006(5) 0.0008(5)
C1 0.0102(8) 0.0133(7) 0.0123(7) 0.0013(5) 0.0009(5) 0.0005(6)
O2 0.0096(5) 0.0150(5) 0.0124(5) 0.0005(4) 0.0005(4) 0.0012(4)
N2 0.0182(8) 0.0448(10) 0.0175(7) 0.0042(6) 0.0021(6) 0.0024(7)
C2 0.0086(8) 0.0227(8) 0.0170(7) 0.0035(6) -0.0018(6) -0.0003(6)
O3 0.0145(6) 0.0227(6) 0.0208(6) 0.0003(5) 0.0027(5) -0.0038(5)
N3 0.0102(7) 0.0290(8) 0.0134(6) 0.0035(6) -0.0010(5) 0.0028(6)
C3 0.0104(7) 0.0088(6) 0.0154(7) -0.0007(5) -0.0010(6) 0.0000(5)
O4 0.0179(7) 0.0223(7) 0.0696(11) -0.0018(7) -0.0035(7) 0.0013(6)
N4 0.0106(9) 0.0097(8) 0.0127(8) 0.000 0.0000(6) 0.000
C4 0.0087(8) 0.0124(7) 0.0157(7) 0.0002(5) 0.0008(5) -0.0013(6)
N5 0.0101(9) 0.0095(8) 0.0115(8) 0.000 0.0009(6) 0.000
C5 0.0094(7) 0.0119(7) 0.0179(7) -0.0008(6) 0.0016(6) 0.0013(6)
C6 0.0125(11) 0.0101(9) 0.0126(9) 0.000 -0.0008(8) 0.000
C7 0.0100(10) 0.0108(9) 0.0131(9) 0.000 0.0022(7) 0.000
C8 0.0087(7) 0.0116(7) 0.0175(7) -0.0017(6) -0.0016(6) -0.0019(6)
C9 0.0094(7) 0.0122(7) 0.0151(7) 0.0009(6) -0.0015(6) 0.0008(6)
C10 0.0294(10) 0.0249(9) 0.0204(8) -0.0024(7) 0.0034(7) -0.0044(8)
C11 0.0556(15) 0.0239(9) 0.0306(10) -0.0021(8) -0.0022(10) 0.0017(10)

loop_
_atom_type_symbol
_atom_type_description
_atom_type_scat_dispersion_real
_atom_type_scat_dispersion_imag
_atom_type_scat_source
C C 0.0033 0.0016 'International Tables Vol C Tables 4.2.6.8 and 6.1.1.4'
H H 0.0000 0.0000 'International Tables Vol C Tables 4.2.6.8 and 6.1.1.4'
N N 0.0061 0.0033 'International Tables Vol C Tables 4.2.6.8 and 6.1.1.4'
O O 0.0106 0.0060 'International Tables Vol C Tables 4.2.6.8 and 6.1.1.4'
Cu Cu 0.3201 1.2651 'International Tables Vol C Tables 4.2.6.8 and 6.1.1.4'

loop_
_geom_angle_atom_site_label_1
_geom_angle_atom_site_label_2
_geom_angle_atom_site_label_3
_geom_angle
_geom_angle_site_symmetry_1
_geom_angle_site_symmetry_3
N5 Cu1 N4 180.000(1) 1_545 .
N5 Cu1 N1 90.62(3) 1_545 4_656
N4 Cu1 N1 89.38(3) . 4_656
N5 Cu1 N1 90.62(3) 1_545 .
N4 Cu1 N1 89.38(3) . .
N1 Cu1 N1 178.75(7) 4_656 .
N5 Cu1 O2 92.50(3) 1_545 4_656
N4 Cu1 O2 87.50(3) . 4_656
N1 Cu1 O2 75.28(4) 4_656 4_656
N1 Cu1 O2 104.67(4) . 4_656
N5 Cu1 O2 92.50(3) 1_545 .
N4 Cu1 O2 87.50(3) . .
N1 Cu1 O2 104.67(4) 4_656 .
N1 Cu1 O2 75.28(4) . .
O2 Cu1 O2 174.99(5) 4_656 .
O1 N1 C1 120.55(13) . .
O1 N1 Cu1 120.37(10) . .
C1 N1 Cu1 119.07(10) . .
N1 C1 C2 120.24(14) . .
N1 C1 C3 116.45(13) . .
C2 C1 C3 123.23(14) . .
C3 O2 Cu1 109.16(10) . .
N2 C2 C1 177.95(18) . .
C10 O3 H1O 106.1(17) . .
C3 N3 H1N 122.5(16) . .
C3 N3 H2N 118.8(15) . .
H1N N3 H2N 119(2) . .
O2 C3 N3 123.24(15) . .
O2 C3 C1 118.97(14) . .
N3 C3 C1 117.78(14) . .
C11 O4 H2O 110.7(16) . .
C4 N4 C4 118.46(18) . 4_656
C4 N4 Cu1 120.77(9) . .
C4 N4 Cu1 120.77(9) 4_656 .
N4 C4 C5 122.58(15) . .
N4 C4 H4 118.7 . .
C5 C4 H4 118.7 . .
C9 N5 C9 118.37(18) . 4_656
C9 N5 Cu1 120.81(9) . 1_565
C9 N5 Cu1 120.81(9) 4_656 1_565
C4 C5 C6 118.82(15) . .
C4 C5 H5 120.6 . .
C6 C5 H5 120.6 . .
C5 C6 C5 118.7(2) . 4_656
C5 C6 C7 120.63(10) . .
C5 C6 C7 120.63(10) 4_656 .
C8 C7 C8 118.33(19) 4_656 .
C8 C7 C6 120.84(10) 4_656 .
C8 C7 C6 120.84(10) . .
C9 C8 C7 119.06(14) . .
C9 C8 H8 120.5 . .
C7 C8 H8 120.5 . .
N5 C9 C8 122.57(14) . .
N5 C9 H9 118.7 . .
C8 C9 H9 118.7 . .
O3 C10 H10A 109.5 . .
O3 C10 H10B 109.5 . .
H10A C10 H10B 109.5 . .
O3 C10 H10C 109.5 . .
H10A C10 H10C 109.5 . .
H10B C10 H10C 109.5 . .
O4 C11 H11A 109.5 . .
O4 C11 H11B 109.5 . .
H11A C11 H11B 109.5 . .
O4 C11 H11C 109.5 . .
H11A C11 H11C 109.5 . .
H11B C11 H11C 109.5 . .

loop_
_geom_bond_atom_site_label_1
_geom_bond_atom_site_label_2
_geom_bond_distance
_geom_bond_site_symmetry_2
Cu1 N5 2.0211(18) 1_545
Cu1 N4 2.0233(18) .
Cu1 N1 2.0253(12) 4_656
Cu1 N1 2.0253(13) .
Cu1 O2 2.3483(11) 4_656
Cu1 O2 2.3483(11) .
O1 N1 1.2846(17) .
N1 C1 1.319(2) .
C1 C2 1.433(2) .
C1 C3 1.486(2) .
O2 C3 1.2449(18) .
N2 C2 1.145(2) .
O3 C10 1.430(2) .
O3 H1O 0.77(2) .
N3 C3 1.325(2) .
N3 H1N 0.83(2) .
N3 H2N 0.85(2) .
O4 C11 1.406(2) .
O4 H2O 0.83(3) .
N4 C4 1.3443(18) .
N4 C4 1.3443(18) 4_656
C4 C5 1.386(2) .
C4 H4 0.9500 .
N5 C9 1.3424(17) .
N5 C9 1.3424(17) 4_656
N5 Cu1 2.0211(18) 1_565
C5 C6 1.3932(19) .
C5 H5 0.9500 .
C6 C5 1.3932(19) 4_656
C6 C7 1.484(3) .
C7 C8 1.3924(18) 4_656
C7 C8 1.3924(18) .
C8 C9 1.385(2) .
C8 H8 0.9500 .
C9 H9 0.9500 .
C10 H10A 0.9800 .
C10 H10B 0.9800 .
C10 H10C 0.9800 .
C11 H11A 0.9800 .
C11 H11B 0.9800 .
C11 H11C 0.9800 .

loop_
_geom_hbond_atom_site_label_D
_geom_hbond_atom_site_label_H
_geom_hbond_atom_site_label_A
_geom_hbond_distance_DH
_geom_hbond_distance_HA
_geom_hbond_distance_DA
_geom_hbond_angle_DHA
_geom_hbond_site_symmetry_A
N3 H1N O3 0.83(2) 2.18(2) 2.9785(18) 163(2) 3_456
N3 H2N O4 0.85(2) 2.09(2) 2.869(2) 154(2) 1_455
O3 H1O O1 0.77(2) 2.05(2) 2.7868(17) 159(2) .
O4 H2O O3 0.83(3) 2.02(3) 2.846(2) 171(2) .
